data_4348748
loop_
_publ_author_name
'Narayanam, Nagaraju'
'Chintakrinda, Kalpana'
'Fang, Wei-Hui'
'Kang, Yao'
'Zhang, Lei'
'Zhang, Jian'

_publ_section_title
;
 Azole Functionalized Polyoxo-Titanium Clusters with Sunlight-Driven Dye
 Degradation Applications: Synthesis, Structure, and Photocatalytic
 Studies.
;
_journal_issue 20
_journal_name_full 'Inorganic chemistry'
_journal_page_first 10294
_journal_page_last 10301
_journal_paper_doi 10.1021/acs.inorgchem.6b01551
_journal_volume 55
_journal_year 2016
_chemical_formula_sum 'C84 H136 Co N4 O34 P6 Ti7'
_chemical_formula_weight 2326.01
_space_group_crystal_system triclinic
_space_group_IT_number 2
_space_group_name_Hall '-P 1'
_space_group_name_H-M_alt 'P -1'
_atom_sites_solution_hydrogens geom
_audit_creation_method SHELXL-2014/7
_cell_angle_alpha 87.302(3)
_cell_angle_beta 87.634(3)
_cell_angle_gamma 87.256(4)
_cell_formula_units_Z 2
_cell_length_a 13.062(2)
_cell_length_b 20.295(3)
_cell_length_c 21.355(4)
_cell_measurement_reflns_used 14426
_cell_measurement_temperature 293(2)
_cell_measurement_theta_max 27.5087
_cell_measurement_theta_min 2.4206
_cell_volume 5644.0(16)
_computing_structure_refinement 'SHELXL-2014/7 (Sheldrick, 2014)'
_diffrn_ambient_temperature 293(2)
_diffrn_measured_fraction_theta_full 0.995
_diffrn_measured_fraction_theta_max 0.993
_diffrn_measurement_device_type 'Bruker P4'
_diffrn_measurement_method CCD_Profile_fitting
_diffrn_radiation_type MoK\a
_diffrn_radiation_wavelength 0.71073
_diffrn_reflns_av_R_equivalents 0.0606
_diffrn_reflns_av_unetI/netI 0.0754
_diffrn_reflns_Laue_measured_fraction_full 0.995
_diffrn_reflns_Laue_measured_fraction_max 0.993
_diffrn_reflns_limit_h_max 16
_diffrn_reflns_limit_h_min -16
_diffrn_reflns_limit_k_max 26
_diffrn_reflns_limit_k_min -26
_diffrn_reflns_limit_l_max 27
_diffrn_reflns_limit_l_min -27
_diffrn_reflns_number 67510
_diffrn_reflns_point_group_measured_fraction_full 0.995
_diffrn_reflns_point_group_measured_fraction_max 0.993
_diffrn_reflns_theta_full 25.242
_diffrn_reflns_theta_max 27.480
_diffrn_reflns_theta_min 2.421
_diffrn_source 'fine-focus sealed tube'
_exptl_absorpt_coefficient_mu 0.770
_exptl_absorpt_correction_T_max 0.912
_exptl_absorpt_correction_T_min 0.871
_exptl_absorpt_correction_type multi-scan
_exptl_crystal_colour Blue
_exptl_crystal_density_diffrn 1.369
_exptl_crystal_description prism
_exptl_crystal_F_000 2422
_exptl_crystal_size_max 0.2
_exptl_crystal_size_mid 0.15
_exptl_crystal_size_min 0.12
_refine_diff_density_max 1.779
_refine_diff_density_min -0.841
_refine_diff_density_rms 0.103
_refine_ls_extinction_method none
_refine_ls_goodness_of_fit_ref 1.043
_refine_ls_hydrogen_treatment constr
_refine_ls_matrix_type full
_refine_ls_number_parameters 1231
_refine_ls_number_reflns 25670
_refine_ls_number_restraints 7
_refine_ls_restrained_S_all 1.046
_refine_ls_R_factor_all 0.0982
_refine_ls_R_factor_gt 0.0752
_refine_ls_shift/su_max 0.001
_refine_ls_shift/su_mean 0.000
_refine_ls_structure_factor_coef Fsqd
_refine_ls_weighting_details 'w=1/[\s^2^(Fo^2^)+(0.1270P)^2^] where P=(Fo^2^+2Fc^2^)/3'
_refine_ls_weighting_scheme calc
_refine_ls_wR_factor_gt 0.2075
_refine_ls_wR_factor_ref 0.2287
_reflns_Friedel_coverage 0.000
_reflns_number_gt 18041
_reflns_number_total 25670
_reflns_threshold_expression 'I > 2\s(I)'
_cod_data_source_file ic6b01551_si_002.cif
_cod_data_source_block PTC-41
_cod_depositor_comments
;
The following automatic conversions were performed:

data item '_exptl_absorpt_correction_type' value 'Multi-scan' was
changed to 'multi-scan' in accordance with the
/home/saulius/struct/COD-crude-data/automatic-downloads/DataCite-retrospective/ACS/depositions/lib/dictionaries/cif_core.dic
dictionary named 'cif_core.dic' version 2.4.2 last updated on
2011-04-26.

Automatic conversion script
Id: cif_fix_values 6909 2019-04-08 15:41:33Z antanas 
;
_cod_original_cell_volume 5644.2(16)
_cod_database_code 4348748
_shelx_shelxl_version_number 2014/7
_shelx_space_group_comment
;
The symmetry employed for this shelxl refinement is uniquely defined
by the following loop, which should always be used as a source of
symmetry information in preference to the above space-group names.
They are only intended as comments.
;

loop_
_space_group_symop_operation_xyz
'x, y, z'
'-x, -y, -z'

loop_
_atom_site_label
_atom_site_type_symbol
_atom_site_fract_x
_atom_site_fract_y
_atom_site_fract_z
_atom_site_U_iso_or_equiv
_atom_site_adp_type
_atom_site_occupancy
_atom_site_site_symmetry_order
_atom_site_calc_flag
_atom_site_refinement_flags_posn
_atom_site_refinement_flags_adp
_atom_site_refinement_flags_occupancy
Co01 Co -0.07146(4) 0.74360(3) 0.59032(3) 0.04315(15) Uani 1 1 d . . .
Ti02 Ti 0.21618(5) 0.72363(3) 0.67497(3) 0.03946(17) Uani 1 1 d . . .
Ti03 Ti 0.52475(5) 0.69344(3) 0.13419(3) 0.04036(17) Uani 1 1 d . . .
Ti04 Ti 0.05049(5) 0.80306(4) 0.75336(3) 0.04132(17) Uani 1 1 d . . .
Ti05 Ti 0.46802(5) 0.74923(3) 0.35243(3) 0.03938(17) Uani 1 1 d . . .
Ti06 Ti 0.04615(5) 0.64916(4) 0.75103(3) 0.04262(17) Uani 1 1 d . . .
Ti07 Ti 0.50421(6) 0.84565(3) 0.14083(3) 0.04264(18) Uani 1 1 d . . .
Ti08 Ti 0.30810(5) 0.76374(4) 0.14863(3) 0.04385(18) Uani 1 1 d . . .
P09 P 0.64750(8) 0.76393(5) 0.23197(5) 0.0417(2) Uani 1 1 d . . .
P0A P 0.37422(8) 0.64847(5) 0.24265(5) 0.0426(2) Uani 1 1 d . . .
P0B P 0.09506(8) 0.84654(5) 0.61180(5) 0.0445(2) Uani 1 1 d . . .
P0C P 0.08816(8) 0.62257(5) 0.60818(5) 0.0439(2) Uani 1 1 d . . .
P0D P 0.34309(9) 0.86244(6) 0.25123(5) 0.0476(3) Uani 1 1 d . . .
P00E P -0.15564(8) 0.73586(6) 0.72811(5) 0.0472(3) Uani 1 1 d . . .
O00F O 0.44887(19) 0.76425(12) 0.17766(11) 0.0371(5) Uani 1 1 d . . .
O00G O 0.06728(18) 0.72897(12) 0.69592(11) 0.0358(5) Uani 1 1 d . . .
O00H O 0.20472(19) 0.78927(13) 0.74303(13) 0.0430(6) Uani 1 1 d . . .
O00I O 0.5671(2) 0.77541(13) 0.08465(12) 0.0431(6) Uani 1 1 d . . .
O00J O 0.1874(2) 0.66053(13) 0.61180(13) 0.0447(6) Uani 1 1 d . . .
O00K O 0.1900(2) 0.79847(13) 0.61302(13) 0.0441(6) Uani 1 1 d . . .
O00L O -0.0979(2) 0.79506(14) 0.74869(14) 0.0471(6) Uani 1 1 d . . .
O00M O 0.3874(2) 0.70031(14) 0.09185(12) 0.0448(6) Uani 1 1 d . . .
O00N O 0.6206(2) 0.82918(13) 0.19591(14) 0.0484(7) Uani 1 1 d . . .
O00O O 0.2005(2) 0.64997(13) 0.74126(13) 0.0438(6) Uani 1 1 d . . .
O00P O -0.1016(2) 0.66988(14) 0.74861(14) 0.0490(7) Uani 1 1 d . . .
O00Q O 0.4640(2) 0.63166(13) 0.19684(13) 0.0445(6) Uani 1 1 d . . .
O00R O 0.6394(2) 0.70519(13) 0.18989(13) 0.0438(6) Uani 1 1 d . . .
O00S O 0.5874(2) 0.75625(14) 0.29342(13) 0.0462(6) Uani 1 1 d . . .
O00T O 0.0530(2) 0.72245(14) 0.81254(12) 0.0470(6) Uani 1 1 d . . .
O00U O 0.5058(2) 0.81226(14) 0.40383(14) 0.0507(7) Uani 1 1 d . . .
O00V O 0.2880(2) 0.68819(14) 0.20878(13) 0.0474(6) Uani 1 1 d . . .
O00W O 0.0578(2) 0.86328(13) 0.67896(13) 0.0469(6) Uani 1 1 d . . .
O00X O 0.5250(2) 0.68374(14) 0.40170(13) 0.0499(7) Uani 1 1 d . . .
O00Y O 0.3714(2) 0.84042(13) 0.09696(12) 0.0464(6) Uani 1 1 d . . .
O00Z O 0.2676(2) 0.82582(15) 0.21358(13) 0.0504(7) Uani 1 1 d . . .
O010 O 0.4271(2) 0.89254(13) 0.20737(13) 0.0503(7) Uani 1 1 d . . .
O011 O 0.3875(2) 0.81954(14) 0.30369(13) 0.0493(7) Uani 1 1 d . . .
O012 O 0.4070(2) 0.68160(14) 0.30004(12) 0.0449(6) Uani 1 1 d . . .
O013 O 0.0092(2) 0.66255(14) 0.57168(14) 0.0504(7) Uani 1 1 d . . .
O014 O 0.0110(2) 0.82112(15) 0.57428(14) 0.0528(7) Uani 1 1 d . . .
O015 O 0.3512(2) 0.72083(15) 0.66333(14) 0.0531(7) Uani 1 1 d . . .
O016 O 0.0485(2) 0.59961(13) 0.67360(14) 0.0481(7) Uani 1 1 d . . .
O017 O 0.5934(2) 0.63464(14) 0.08704(14) 0.0551(7) Uani 1 1 d . . .
O018 O 0.0392(2) 0.86418(15) 0.80958(15) 0.0563(8) Uani 1 1 d . . .
O019 O -0.1762(2) 0.74069(16) 0.65849(14) 0.0553(7) Uani 1 1 d . . .
O01A O 0.5503(3) 0.91773(14) 0.10177(14) 0.0570(8) Uani 1 1 d . . .
O01B O 0.0373(3) 0.57911(15) 0.80315(15) 0.0603(8) Uani 1 1 d . . .
O01C O 0.1870(2) 0.76284(17) 0.11403(14) 0.0586(8) Uani 1 1 d . . .
N01D N -0.1683(3) 0.75327(17) 0.51806(16) 0.0461(8) Uani 1 1 d . . .
N01E N 0.3216(3) 0.74220(18) 0.40612(16) 0.0495(8) Uani 1 1 d . . .
N01F N 0.2087(4) 0.7416(3) 0.4845(2) 0.0812(14) Uani 1 1 d . . .
C01G C -0.2761(3) 0.7386(2) 0.7722(2) 0.0528(10) Uani 1 1 d . . .
C01H C 0.7801(3) 0.7671(2) 0.2511(2) 0.0540(11) Uani 1 1 d . . .
C01I C 0.1358(4) 0.9219(2) 0.5727(2) 0.0559(11) Uani 1 1 d . . .
C01J C 0.1232(3) 0.5503(2) 0.5657(2) 0.0531(10) Uani 1 1 d . . .
C01K C 0.2872(3) 0.8246(2) 0.7653(2) 0.0554(11) Uani 1 1 d . . .
H01A H 0.3518 0.8009 0.7536 0.067 Uiso 1 1 calc R U .
C01L C 0.2709(4) 0.5984(2) 0.7650(2) 0.0601(12) Uani 1 1 d . . .
H01B H 0.2343 0.5736 0.7987 0.072 Uiso 1 1 calc R U .
C01M C 0.3247(4) 0.5693(2) 0.2679(2) 0.0550(11) Uani 1 1 d . . .
C01N C 0.6424(4) 0.7777(3) 0.0333(2) 0.0619(12) Uani 1 1 d . . .
H01C H 0.6450 0.7344 0.0146 0.074 Uiso 1 1 calc R U .
C01O C 0.3048(5) 0.7483(3) 0.4650(2) 0.0784(16) Uani 1 1 d . . .
H01D H 0.3563 0.7569 0.4919 0.094 Uiso 1 1 calc R U .
N01P N -0.3050(4) 0.7519(3) 0.4632(2) 0.0949(18) Uani 1 1 d . . .
C01Q C 0.3438(4) 0.6612(3) 0.0464(2) 0.0642(13) Uani 1 1 d . . .
H01E H 0.2765 0.6818 0.0372 0.077 Uiso 1 1 calc R U .
C01S C 0.3289(4) 0.8896(2) 0.0536(2) 0.0657(13) Uani 1 1 d . . .
H01F H 0.3858 0.9157 0.0366 0.079 Uiso 1 1 calc R U .
C01T C -0.3085(4) 0.6858(3) 0.8080(3) 0.0749(15) Uani 1 1 d . . .
H01G H -0.2690 0.6465 0.8090 0.090 Uiso 1 1 calc R U .
C01U C -0.4593(4) 0.7466(4) 0.8410(3) 0.0847(18) Uani 1 1 d . . .
H01H H -0.5209 0.7494 0.8644 0.102 Uiso 1 1 calc R U .
C01V C 0.2793(4) 0.8259(3) 0.8359(2) 0.0722(15) Uani 1 1 d . . .
H01I H 0.3348 0.8497 0.8505 0.108 Uiso 1 1 calc R U .
H01J H 0.2152 0.8473 0.8487 0.108 Uiso 1 1 calc R U .
H01K H 0.2828 0.7815 0.8536 0.108 Uiso 1 1 calc R U .
C01W C 0.4958(5) 0.8822(3) 0.4056(3) 0.0741(15) Uani 1 1 d . . .
H01L H 0.4270 0.8965 0.3924 0.089 Uiso 1 1 calc R U .
C01X C -0.3381(4) 0.7963(3) 0.7712(4) 0.0864(19) Uani 1 1 d . . .
C01Y C -0.1461(4) 0.7695(4) 0.4573(3) 0.0868(19) Uani 1 1 d . . .
H01O H -0.0818 0.7804 0.4408 0.104 Uiso 1 1 calc R U .
C01Z C 0.8373(4) 0.7102(3) 0.2648(3) 0.0744(15) Uani 1 1 d . . .
H01P H 0.8098 0.6693 0.2610 0.089 Uiso 1 1 calc R U .
C020 C -0.2307(5) 0.7674(3) 0.4242(3) 0.0870(18) Uani 1 1 d . . .
H02A H -0.2352 0.7757 0.3812 0.104 Uiso 1 1 calc R U .
C021 C 0.0426(4) 0.7206(3) 0.8803(2) 0.0679(14) Uani 1 1 d . . .
H02B H 0.0574 0.7646 0.8936 0.081 Uiso 1 1 calc R U .
C022 C -0.4298(4) 0.7978(3) 0.8055(4) 0.091(2) Uani 1 1 d . . .
H02C H -0.4720 0.8360 0.8036 0.110 Uiso 1 1 calc R U .
C023 C 0.6107(5) 0.8281(3) -0.0169(3) 0.0848(18) Uani 1 1 d . . .
H02D H 0.6620 0.8286 -0.0505 0.127 Uiso 1 1 calc R U .
H02E H 0.5464 0.8169 -0.0328 0.127 Uiso 1 1 calc R U .
H02F H 0.6035 0.8709 0.0004 0.127 Uiso 1 1 calc R U .
C024 C -0.2640(4) 0.7437(4) 0.5187(3) 0.102(2) Uani 1 1 d . . .
H02G H -0.3017 0.7320 0.5551 0.123 Uiso 1 1 calc R U .
C025 C 0.5922(5) 0.9805(3) 0.0936(3) 0.0817(17) Uani 1 1 d . . .
H02H H 0.6078 0.9882 0.0487 0.098 Uiso 1 1 calc R U .
C026 C 0.1950(5) 0.5521(3) 0.5183(3) 0.0823(17) Uani 1 1 d . . .
H02I H 0.2305 0.5903 0.5096 0.099 Uiso 1 1 calc R U .
C027 C 0.3598(4) 0.6287(3) 0.7936(3) 0.0834(17) Uani 1 1 d . . .
H02J H 0.4063 0.5943 0.8093 0.125 Uiso 1 1 calc R U .
H02K H 0.3949 0.6557 0.7623 0.125 Uiso 1 1 calc R U .
H02L H 0.3350 0.6554 0.8274 0.125 Uiso 1 1 calc R U .
C028 C 0.4063(5) 0.6636(3) -0.0129(2) 0.0909(19) Uani 1 1 d . . .
H02M H 0.3764 0.6373 -0.0429 0.136 Uiso 1 1 calc R U .
H02N H 0.4084 0.7085 -0.0291 0.136 Uiso 1 1 calc R U .
H02O H 0.4748 0.6467 -0.0052 0.136 Uiso 1 1 calc R U .
C029 C 0.0737(5) 0.4923(3) 0.5788(4) 0.0885(19) Uani 1 1 d . . .
H02P H 0.0257 0.4891 0.6122 0.106 Uiso 1 1 calc R U .
C02A C 0.1601(5) 0.7254(4) 0.4350(4) 0.099(2) Uani 1 1 d . . .
H02Q H 0.0912 0.7160 0.4339 0.119 Uiso 1 1 calc R U .
C02B C 0.8230(4) 0.8269(3) 0.2571(3) 0.0843(18) Uani 1 1 d . . .
H02R H 0.7850 0.8658 0.2477 0.101 Uiso 1 1 calc R U .
C02C C 0.2279(4) 0.7252(4) 0.3870(3) 0.112(3) Uani 1 1 d . . .
H02S H 0.2140 0.7149 0.3463 0.135 Uiso 1 1 calc R U .
C02D C 0.7465(4) 0.7873(4) 0.0570(3) 0.099(2) Uani 1 1 d . . .
H02T H 0.7957 0.7887 0.0223 0.148 Uiso 1 1 calc R U .
H02U H 0.7457 0.8281 0.0781 0.148 Uiso 1 1 calc R U .
H02V H 0.7650 0.7513 0.0857 0.148 Uiso 1 1 calc R U .
C02E C 0.2851(5) 0.8573(3) -0.0009(3) 0.0893(19) Uani 1 1 d . . .
H02W H 0.2570 0.8907 -0.0295 0.134 Uiso 1 1 calc R U .
H02X H 0.3384 0.8317 -0.0222 0.134 Uiso 1 1 calc R U .
H02Y H 0.2320 0.8289 0.0143 0.134 Uiso 1 1 calc R U .
C02F C -0.4005(5) 0.6905(4) 0.8433(3) 0.096(2) Uani 1 1 d . . .
H02Z H -0.4212 0.6545 0.8685 0.116 Uiso 1 1 calc R U .
C02G C 0.2545(5) 0.9357(3) 0.0844(3) 0.093(2) Uani 1 1 d . . .
H03A H 0.2281 0.9676 0.0538 0.140 Uiso 1 1 calc R U .
H03B H 0.1990 0.9115 0.1035 0.140 Uiso 1 1 calc R U .
H03C H 0.2877 0.9579 0.1161 0.140 Uiso 1 1 calc R U .
C02H C 0.2882(5) 0.8939(3) 0.7338(3) 0.097(2) Uani 1 1 d . . .
H03D H 0.3438 0.9172 0.7490 0.145 Uiso 1 1 calc R U .
H03E H 0.2972 0.8906 0.6892 0.145 Uiso 1 1 calc R U .
H03F H 0.2245 0.9175 0.7433 0.145 Uiso 1 1 calc R U .
C02I C 0.9799(5) 0.7751(5) 0.2899(4) 0.118(3) Uani 1 1 d . . .
H03G H 1.0470 0.7778 0.3022 0.142 Uiso 1 1 calc R U .
C02J C 0.3024(5) 0.5518(3) 0.7162(4) 0.093(2) Uani 1 1 d . . .
H03H H 0.3490 0.5183 0.7333 0.140 Uiso 1 1 calc R U .
H03I H 0.2431 0.5317 0.7021 0.140 Uiso 1 1 calc R U .
H03J H 0.3358 0.5751 0.6816 0.140 Uiso 1 1 calc R U .
C02K C 0.0965(6) 0.4384(3) 0.5414(4) 0.109(3) Uani 1 1 d . . .
H03K H 0.0627 0.3994 0.5498 0.131 Uiso 1 1 calc R U .
C02L C 0.3253(6) 0.5924(3) 0.0742(3) 0.101(2) Uani 1 1 d . . .
H03L H 0.2962 0.5667 0.0434 0.152 Uiso 1 1 calc R U .
H03M H 0.3892 0.5716 0.0868 0.152 Uiso 1 1 calc R U .
H03N H 0.2788 0.5954 0.1101 0.152 Uiso 1 1 calc R U .
C02M C 0.9387(5) 0.7146(5) 0.2848(3) 0.109(3) Uani 1 1 d . . .
H03O H 0.9778 0.6762 0.2945 0.130 Uiso 1 1 calc R U .
C02N C 0.5728(7) 0.9139(3) 0.3610(4) 0.115(3) Uani 1 1 d . . .
H03P H 0.5649 0.9610 0.3628 0.172 Uiso 1 1 calc R U .
H03Q H 0.6409 0.8996 0.3725 0.172 Uiso 1 1 calc R U .
H03R H 0.5619 0.9013 0.3191 0.172 Uiso 1 1 calc R U .
C02O C 0.2165(6) 0.4968(4) 0.4818(4) 0.113(3) Uani 1 1 d . . .
H03S H 0.2660 0.4988 0.4493 0.135 Uiso 1 1 calc R U .
C02P C -0.0644(6) 0.7081(4) 0.9017(3) 0.108(2) Uani 1 1 d . . .
H03T H -0.0697 0.7070 0.9467 0.162 Uiso 1 1 calc R U .
H03U H -0.1097 0.7426 0.8851 0.162 Uiso 1 1 calc R U .
H03V H -0.0832 0.6664 0.8872 0.162 Uiso 1 1 calc R U .
C02Q C 0.5054(6) 0.9000(3) 0.4724(4) 0.115(3) Uani 1 1 d . . .
H03W H 0.4990 0.9471 0.4751 0.172 Uiso 1 1 calc R U .
H03X H 0.4522 0.8801 0.4981 0.172 Uiso 1 1 calc R U .
H03Y H 0.5711 0.8842 0.4869 0.172 Uiso 1 1 calc R U .
C02R C 0.2553(9) 0.4472(4) 0.3091(4) 0.116(3) Uani 1 1 d . . .
H03Z H 0.2329 0.4061 0.3234 0.139 Uiso 1 1 calc R U .
C02S C 0.1665(6) 0.4417(4) 0.4936(4) 0.107(3) Uani 1 1 d . . .
H04A H 0.1798 0.4057 0.4687 0.129 Uiso 1 1 calc R U .
C02T C 0.3838(6) 0.5137(3) 0.2657(4) 0.111(3) Uani 1 1 d . . .
H04B H 0.4504 0.5158 0.2488 0.133 Uiso 1 1 calc R U .
C02U C 0.4575(5) 0.7233(4) 0.6496(4) 0.112(3) Uani 1 1 d . . .
H04C H 0.4914 0.7122 0.6891 0.134 Uiso 1 1 calc R U .
C02V C 0.9222(6) 0.8300(5) 0.2770(4) 0.119(3) Uani 1 1 d . . .
H04D H 0.9493 0.8710 0.2816 0.142 Uiso 1 1 calc R U .
C02W C 0.1936(6) 1.0408(4) 0.5148(4) 0.102(2) Uani 1 1 d . . .
C02X C 0.1186(6) 0.6732(4) 0.9095(3) 0.097(2) Uani 1 1 d . . .
H04E H 0.1095 0.6732 0.9543 0.145 Uiso 1 1 calc R U .
H04F H 0.1087 0.6297 0.8956 0.145 Uiso 1 1 calc R U .
H04G H 0.1867 0.6859 0.8973 0.145 Uiso 1 1 calc R U .
C02Y C 0.5169(7) 1.0324(3) 0.1129(5) 0.122(3) Uani 1 1 d . . .
H04H H 0.5468 1.0747 0.1070 0.183 Uiso 1 1 calc R U .
H04I H 0.4575 1.0316 0.0879 0.183 Uiso 1 1 calc R U .
H04J H 0.4971 1.0249 0.1563 0.183 Uiso 1 1 calc R U .
C02Z C 0.0188(8) 0.5177(3) 0.8324(4) 0.131(3) Uani 1 1 d . . .
H04K H 0.0695 0.5149 0.8651 0.157 Uiso 1 1 calc R U .
C030 C 0.5442(7) 0.6151(3) 0.4042(4) 0.117(3) Uani 1 1 d . . .
C031 C 0.2266(6) 0.5641(4) 0.2884(4) 0.110(3) Uani 1 1 d . . .
H04L H 0.1820 0.6012 0.2882 0.131 Uiso 1 1 calc R U .
C032 C 0.1910(7) 0.5013(5) 0.3104(5) 0.135(3) Uani 1 1 d . . .
H04M H 0.1237 0.4977 0.3255 0.162 Uiso 1 1 calc R U .
C033 C 0.0483(6) 0.6954(5) 0.1106(5) 0.143(4) Uani 1 1 d . . .
H04N H 0.1049 0.6638 0.1155 0.214 Uiso 1 1 calc R U .
H04O H 0.0014 0.6914 0.1462 0.214 Uiso 1 1 calc R U .
H04P H 0.0136 0.6872 0.0731 0.214 Uiso 1 1 calc R U .
C035 C 0.6887(7) 0.9803(4) 0.1256(6) 0.150(4) Uani 1 1 d . . .
H04Q H 0.7170 1.0231 0.1199 0.225 Uiso 1 1 calc R U .
H04R H 0.6766 0.9701 0.1695 0.225 Uiso 1 1 calc R U .
H04S H 0.7360 0.9477 0.1083 0.225 Uiso 1 1 calc R U .
C036 C -0.0005(10) 0.9159(4) 0.8458(5) 0.163(5) Uani 1 1 d . . .
C037 C 0.3490(8) 0.4535(4) 0.2877(5) 0.143(4) Uani 1 1 d . . .
H04T H 0.3938 0.4165 0.2871 0.172 Uiso 1 1 calc R U .
C038 C 0.4884(7) 0.7871(5) 0.6294(5) 0.159(4) Uani 1 1 d . . .
H04U H 0.5612 0.7857 0.6207 0.239 Uiso 1 1 calc R U .
H04V H 0.4538 0.8013 0.5920 0.239 Uiso 1 1 calc R U .
H04W H 0.4712 0.8175 0.6617 0.239 Uiso 1 1 calc R U .
C039 C 0.4877(8) 0.6681(5) 0.6064(6) 0.197(6) Uani 1 1 d . . .
H04X H 0.5600 0.6686 0.5962 0.295 Uiso 1 1 calc R U .
H04Y H 0.4720 0.6265 0.6269 0.295 Uiso 1 1 calc R U .
H04Z H 0.4504 0.6742 0.5686 0.295 Uiso 1 1 calc R U .
C03A C 0.6636(8) 0.5837(4) 0.0701(5) 0.145(4) Uani 1 1 d . . .
C03B C 0.0571(9) 0.4634(4) 0.7913(6) 0.179(5) Uani 1 1 d . . .
H05A H 0.1213 0.4747 0.7711 0.269 Uiso 1 1 calc R U .
H05B H 0.0666 0.4232 0.8164 0.269 Uiso 1 1 calc R U .
H05C H 0.0080 0.4574 0.7601 0.269 Uiso 1 1 calc R U .
C03C C 0.0844(5) 0.7583(4) 0.1060(7) 0.188(6) Uani 1 1 d . . .
C03D C -0.0727(12) 0.5153(5) 0.8677(7) 0.260(10) Uani 1 1 d . . .
H05D H -0.0795 0.4716 0.8861 0.390 Uiso 1 1 calc R U .
H05E H -0.0727 0.5463 0.9003 0.390 Uiso 1 1 calc R U .
H05F H -0.1291 0.5263 0.8411 0.390 Uiso 1 1 calc R U .
C03F C 0.1249(10) 0.9818(5) 0.6020(6) 0.080(3) Uani 0.5 1 d . . P
C03H C 0.6339(9) 0.5952(4) 0.3706(6) 0.182(5) Uani 1 1 d . . .
H05G H 0.6614 0.6327 0.3478 0.272 Uiso 1 1 calc R U .
H05H H 0.6834 0.5767 0.3993 0.272 Uiso 1 1 calc R U .
H05I H 0.6184 0.5626 0.3417 0.272 Uiso 1 1 calc R U .
C03J C 0.2300(8) 0.9329(5) 0.5593(7) 0.077(3) Uani 0.5 1 d . . P
C03K C 0.0298(9) 0.9784(5) 0.8237(8) 0.244(9) Uani 1 1 d . . .
H05J H 0.0901 0.9736 0.7967 0.365 Uiso 1 1 calc R U .
H05K H -0.0245 1.0003 0.8005 0.365 Uiso 1 1 calc R U .
H05L H 0.0444 1.0042 0.8585 0.365 Uiso 1 1 calc R U .
C03L C 0.0245(6) 0.8128(5) 0.0989(8) 0.222(8) Uani 1 1 d . . .
H05M H -0.0449 0.8010 0.0938 0.333 Uiso 1 1 calc R U .
H05N H 0.0274 0.8387 0.1352 0.333 Uiso 1 1 calc R U .
H05O H 0.0478 0.8382 0.0624 0.333 Uiso 1 1 calc R U .
C03N C 0.0824(10) 1.0317(5) 0.5301(6) 0.080(3) Uani 0.5 1 d . . P
C03O C 0.1886(9) 0.9187(6) 0.5118(6) 0.078(3) Uani 0.5 1 d . . P
C03Q C 0.7339(10) 0.5937(5) 0.0270(7) 0.253(10) Uani 1 1 d . . .
H05P H 0.7317 0.6395 0.0136 0.380 Uiso 1 1 calc R U .
H05Q H 0.7999 0.5816 0.0433 0.380 Uiso 1 1 calc R U .
H05R H 0.7226 0.5674 -0.0081 0.380 Uiso 1 1 calc R U .
C03R C 0.4874(13) 0.5802(4) 0.4390(8) 0.302(12) Uani 1 1 d . . .
H05S H 0.4314 0.6072 0.4558 0.453 Uiso 1 1 calc R U .
H05T H 0.4610 0.5462 0.4153 0.453 Uiso 1 1 calc R U .
H05U H 0.5261 0.5603 0.4728 0.453 Uiso 1 1 calc R U .
C03S C 0.0550(8) 0.9727(5) 0.5591(6) 0.069(3) Uani 0.5 1 d . . P
C03U C 0.2567(10) 0.9942(6) 0.5294(8) 0.088(4) Uani 0.5 1 d . . P
C03V C 0.2210(11) 0.9783(7) 0.4823(7) 0.086(4) Uani 0.5 1 d . . P
C03W C 0.6440(10) 0.5238(5) 0.1003(6) 0.216(7) Uani 1 1 d . . .
H05V H 0.5879 0.5296 0.1303 0.324 Uiso 1 1 calc R U .
H05W H 0.6266 0.4930 0.0701 0.324 Uiso 1 1 calc R U .
H05X H 0.7039 0.5072 0.1215 0.324 Uiso 1 1 calc R U .
C03X C -0.0783(13) 0.9017(7) 0.8833(8) 0.285(9) Uani 1 1 d . U .
H05Y H -0.1003 0.9398 0.9061 0.427 Uiso 1 1 calc R U .
H05Z H -0.1336 0.8885 0.8591 0.427 Uiso 1 1 calc R U .
H06A H -0.0584 0.8662 0.9122 0.427 Uiso 1 1 calc R U .
C03Z C 0.1560(13) 1.0393(6) 0.5678(9) 0.101(5) Uani 0.5 1 d . . P
C1 C 0.2692(4) 0.9296(3) 0.2850(3) 0.0720(14) Uiso 1 1 d . . .
C4 C 0.2908(10) 0.9866(6) 0.2795(6) 0.186(5) Uiso 1 1 d D . .
H4A H 0.3480 0.9970 0.2543 0.223 Uiso 1 1 calc R U .
C6 C 0.1992(9) 0.9085(6) 0.3327(6) 0.177(4) Uiso 1 1 d . . .
H6A H 0.2365 0.8791 0.3617 0.212 Uiso 1 1 calc R U .
H6B H 0.1494 0.8825 0.3136 0.212 Uiso 1 1 calc R U .
C8 C 0.2266(10) 1.0469(6) 0.3135(6) 0.172(4) Uiso 1 1 d D . .
H8A H 0.2488 1.0884 0.3217 0.207 Uiso 1 1 calc R U .
C0AA C 0.1501(11) 1.0267(6) 0.3246(6) 0.184(5) Uiso 1 1 d . . .
H0AA H 0.0917 1.0475 0.3079 0.221 Uiso 1 1 calc R U .
C3 C 0.1405(12) 0.9599(7) 0.3706(8) 0.225(6) Uiso 1 1 d . . .
H3A H 0.1717 0.9650 0.4104 0.270 Uiso 1 1 calc R U .
H3B H 0.0695 0.9489 0.3781 0.270 Uiso 1 1 calc R U .

loop_
_atom_site_aniso_label
_atom_site_aniso_U_11
_atom_site_aniso_U_22
_atom_site_aniso_U_33
_atom_site_aniso_U_23
_atom_site_aniso_U_13
_atom_site_aniso_U_12
Co01 0.0362(3) 0.0534(3) 0.0407(3) -0.0071(2) -0.0083(2) -0.0001(2)
Ti02 0.0314(3) 0.0505(4) 0.0372(4) -0.0086(3) -0.0051(3) -0.0001(3)
Ti03 0.0422(4) 0.0444(4) 0.0348(4) -0.0061(3) -0.0009(3) -0.0016(3)
Ti04 0.0353(4) 0.0513(4) 0.0382(4) -0.0123(3) -0.0048(3) 0.0018(3)
Ti05 0.0364(4) 0.0507(4) 0.0312(3) -0.0036(3) -0.0078(3) 0.0032(3)
Ti06 0.0392(4) 0.0493(4) 0.0393(4) -0.0027(3) -0.0026(3) 0.0002(3)
Ti07 0.0488(4) 0.0425(4) 0.0369(4) -0.0006(3) -0.0060(3) -0.0031(3)
Ti08 0.0376(4) 0.0604(5) 0.0340(4) -0.0021(3) -0.0090(3) -0.0007(3)
P09 0.0342(5) 0.0523(6) 0.0391(5) -0.0035(4) -0.0056(4) -0.0013(4)
P0A 0.0431(5) 0.0508(6) 0.0349(5) -0.0017(4) -0.0050(4) -0.0094(4)
P0B 0.0426(6) 0.0481(6) 0.0435(6) -0.0016(4) -0.0074(4) -0.0043(4)
P0C 0.0427(6) 0.0478(6) 0.0425(6) -0.0135(4) -0.0070(4) 0.0011(4)
P0D 0.0503(6) 0.0554(6) 0.0363(5) -0.0050(4) -0.0099(5) 0.0166(5)
P00E 0.0319(5) 0.0652(7) 0.0448(6) -0.0084(5) -0.0001(4) -0.0012(4)
O00F 0.0363(13) 0.0435(14) 0.0320(13) -0.0038(10) -0.0055(10) -0.0015(10)
O00G 0.0317(12) 0.0440(14) 0.0320(13) -0.0076(10) -0.0027(10) 0.0005(10)
O00H 0.0348(14) 0.0556(16) 0.0405(14) -0.0144(12) -0.0085(11) -0.0034(11)
O00I 0.0430(15) 0.0512(15) 0.0352(14) -0.0036(11) 0.0034(11) -0.0061(11)
O00J 0.0398(14) 0.0534(16) 0.0416(15) -0.0132(12) 0.0011(12) -0.0002(11)
O00K 0.0407(15) 0.0523(16) 0.0394(15) -0.0050(12) 0.0010(12) -0.0016(11)
O00L 0.0342(14) 0.0565(17) 0.0507(17) -0.0080(13) -0.0012(12) 0.0006(11)
O00M 0.0470(16) 0.0571(16) 0.0319(13) -0.0095(12) -0.0065(12) -0.0059(12)
O00N 0.0487(16) 0.0494(16) 0.0483(16) -0.0007(13) -0.0117(13) -0.0067(12)
O00O 0.0379(14) 0.0520(16) 0.0414(15) -0.0025(12) -0.0072(12) 0.0060(11)
O00P 0.0392(15) 0.0582(17) 0.0501(17) -0.0092(13) 0.0037(13) -0.0052(12)
O00Q 0.0498(16) 0.0439(15) 0.0402(15) -0.0037(12) -0.0022(12) -0.0029(12)
O00R 0.0397(14) 0.0477(15) 0.0441(15) -0.0055(12) -0.0036(12) 0.0036(11)
O00S 0.0374(14) 0.0606(17) 0.0405(15) -0.0038(12) -0.0017(12) -0.0007(12)
O00T 0.0477(16) 0.0627(18) 0.0309(14) -0.0090(12) -0.0015(12) 0.0009(13)
O00U 0.0532(17) 0.0544(17) 0.0454(16) -0.0105(13) -0.0142(13) 0.0057(13)
O00V 0.0405(15) 0.0634(18) 0.0391(15) -0.0008(13) -0.0069(12) -0.0091(12)
O00W 0.0433(15) 0.0487(15) 0.0489(16) -0.0062(12) -0.0042(13) 0.0018(12)
O00X 0.0496(17) 0.0552(17) 0.0444(16) 0.0028(13) -0.0121(13) 0.0054(13)
O00Y 0.0508(16) 0.0529(16) 0.0352(14) 0.0030(12) -0.0100(12) 0.0036(12)
O00Z 0.0436(16) 0.0660(18) 0.0411(15) -0.0063(13) -0.0066(12) 0.0106(13)
O010 0.0656(19) 0.0408(15) 0.0443(16) -0.0030(12) -0.0057(14) 0.0039(13)
O011 0.0487(16) 0.0622(18) 0.0356(14) 0.0004(12) -0.0070(12) 0.0146(13)
O012 0.0463(16) 0.0564(16) 0.0328(14) -0.0043(12) -0.0034(12) -0.0080(12)
O013 0.0466(16) 0.0592(17) 0.0467(16) -0.0174(13) -0.0110(13) 0.0075(13)
O014 0.0523(17) 0.0614(18) 0.0462(16) 0.0012(14) -0.0173(14) -0.0102(13)
O015 0.0348(15) 0.073(2) 0.0516(18) -0.0089(15) -0.0016(13) -0.0007(13)
O016 0.0470(16) 0.0494(16) 0.0489(16) -0.0100(13) -0.0038(13) -0.0034(12)
O017 0.065(2) 0.0517(17) 0.0476(17) -0.0106(13) 0.0047(15) 0.0067(14)
O018 0.0530(18) 0.0665(19) 0.0509(18) -0.0247(15) -0.0077(14) 0.0090(14)
O019 0.0386(15) 0.082(2) 0.0463(17) -0.0093(15) -0.0062(13) -0.0001(14)
O01A 0.077(2) 0.0463(16) 0.0488(17) 0.0020(13) -0.0094(16) -0.0168(14)
O01B 0.063(2) 0.0601(19) 0.0571(19) 0.0104(15) -0.0029(16) -0.0049(15)
O01C 0.0397(16) 0.087(2) 0.0499(18) -0.0023(16) -0.0126(13) -0.0011(14)
N01D 0.0385(18) 0.061(2) 0.0392(18) -0.0064(15) -0.0104(14) 0.0012(14)
N01E 0.047(2) 0.065(2) 0.0362(18) -0.0044(16) -0.0020(15) 0.0023(16)
N01F 0.085(3) 0.110(4) 0.047(2) 0.000(2) 0.019(2) -0.004(3)
C01G 0.034(2) 0.074(3) 0.051(3) -0.009(2) 0.0000(18) -0.0038(19)
C01H 0.039(2) 0.084(3) 0.040(2) -0.006(2) -0.0055(18) -0.001(2)
C01I 0.057(3) 0.054(3) 0.058(3) 0.002(2) -0.010(2) -0.009(2)
C01J 0.053(3) 0.053(2) 0.056(3) -0.018(2) -0.013(2) 0.0013(19)
C01K 0.043(2) 0.070(3) 0.056(3) -0.022(2) -0.008(2) -0.011(2)
C01L 0.053(3) 0.061(3) 0.066(3) 0.001(2) -0.018(2) 0.008(2)
C01M 0.059(3) 0.065(3) 0.042(2) 0.002(2) -0.008(2) -0.020(2)
C01N 0.062(3) 0.073(3) 0.050(3) -0.003(2) 0.017(2) -0.011(2)
C01O 0.077(4) 0.126(5) 0.033(2) -0.012(3) 0.001(2) -0.004(3)
N01P 0.052(3) 0.177(6) 0.058(3) 0.002(3) -0.027(2) -0.011(3)
C01Q 0.068(3) 0.080(3) 0.048(3) -0.020(2) -0.012(2) -0.017(2)
C01S 0.075(3) 0.068(3) 0.053(3) 0.016(2) -0.014(2) 0.008(2)
C01T 0.056(3) 0.098(4) 0.068(3) 0.006(3) 0.013(3) 0.002(3)
C01U 0.050(3) 0.128(6) 0.077(4) -0.019(4) 0.013(3) -0.011(3)
C01V 0.054(3) 0.102(4) 0.065(3) -0.033(3) -0.020(2) -0.005(3)
C01W 0.088(4) 0.060(3) 0.077(4) -0.019(3) -0.022(3) 0.000(3)
C01X 0.044(3) 0.081(4) 0.133(6) -0.015(4) 0.016(3) 0.001(2)
C01Y 0.056(3) 0.153(6) 0.049(3) 0.013(3) -0.004(2) 0.001(3)
C01Z 0.046(3) 0.103(4) 0.074(4) -0.012(3) -0.010(3) 0.011(3)
C020 0.088(4) 0.128(5) 0.044(3) 0.000(3) -0.022(3) 0.014(4)
C021 0.079(4) 0.092(4) 0.032(2) -0.009(2) -0.001(2) 0.007(3)
C022 0.047(3) 0.101(5) 0.126(6) -0.038(4) 0.014(3) 0.004(3)
C023 0.107(5) 0.093(4) 0.053(3) 0.013(3) 0.010(3) -0.011(3)
C024 0.041(3) 0.209(8) 0.058(3) 0.014(4) -0.012(2) -0.020(4)
C025 0.099(5) 0.056(3) 0.092(4) 0.010(3) -0.010(4) -0.022(3)
C026 0.091(4) 0.071(3) 0.087(4) -0.038(3) 0.018(3) -0.002(3)
C027 0.068(4) 0.095(4) 0.088(4) 0.007(3) -0.037(3) 0.007(3)
C028 0.110(5) 0.123(5) 0.043(3) -0.027(3) -0.003(3) -0.015(4)
C029 0.081(4) 0.067(3) 0.121(5) -0.035(3) 0.009(4) -0.015(3)
C02A 0.049(3) 0.153(6) 0.096(5) -0.026(5) 0.023(3) -0.002(3)
C02B 0.060(3) 0.103(4) 0.093(4) 0.010(4) -0.019(3) -0.030(3)
C02C 0.045(3) 0.231(9) 0.066(4) -0.046(5) 0.003(3) -0.017(4)
C02D 0.056(4) 0.154(6) 0.086(5) -0.014(4) 0.017(3) -0.010(4)
C02E 0.108(5) 0.108(5) 0.053(3) 0.015(3) -0.033(3) -0.006(4)
C02F 0.059(4) 0.134(6) 0.092(5) 0.021(4) 0.023(3) -0.005(4)
C02G 0.099(5) 0.088(4) 0.089(4) 0.012(3) -0.015(4) 0.036(3)
C02H 0.087(5) 0.099(5) 0.111(5) -0.019(4) -0.023(4) -0.036(4)
C02I 0.052(4) 0.204(10) 0.103(6) -0.011(6) -0.026(4) -0.020(5)
C02J 0.078(4) 0.072(4) 0.128(6) -0.015(4) -0.007(4) 0.027(3)
C02K 0.104(5) 0.063(4) 0.163(8) -0.048(4) 0.008(5) -0.014(3)
C02L 0.130(6) 0.081(4) 0.099(5) -0.025(4) -0.011(4) -0.045(4)
C02M 0.068(4) 0.164(7) 0.092(5) -0.012(5) -0.025(4) 0.045(4)
C02N 0.143(7) 0.077(4) 0.123(6) 0.012(4) 0.010(5) -0.025(4)
C02O 0.115(6) 0.106(5) 0.118(6) -0.064(5) 0.033(5) -0.003(4)
C02P 0.092(5) 0.175(7) 0.055(4) 0.000(4) 0.016(3) -0.001(5)
C02Q 0.133(7) 0.101(5) 0.118(6) -0.062(5) -0.017(5) -0.011(4)
C02R 0.169(9) 0.092(5) 0.091(5) 0.009(4) -0.016(5) -0.062(6)
C02S 0.095(5) 0.096(5) 0.135(7) -0.067(5) -0.006(5) 0.011(4)
C02T 0.116(6) 0.057(4) 0.161(7) 0.013(4) -0.002(5) -0.027(4)
C02U 0.058(4) 0.146(7) 0.127(6) 0.014(5) 0.024(4) -0.007(4)
C02V 0.070(4) 0.153(7) 0.138(7) 0.021(6) -0.042(5) -0.048(5)
C02W 0.107(6) 0.076(4) 0.122(7) 0.029(5) -0.014(5) -0.027(4)
C02X 0.107(5) 0.127(6) 0.056(3) 0.004(3) -0.021(3) 0.013(4)
C02Y 0.141(7) 0.058(4) 0.168(8) -0.018(4) 0.005(6) -0.011(4)
C02Z 0.181(9) 0.075(5) 0.130(7) 0.029(5) 0.054(6) -0.012(5)
C030 0.139(7) 0.063(4) 0.142(7) 0.026(4) 0.023(6) 0.023(4)
C031 0.102(5) 0.094(5) 0.131(6) 0.011(4) 0.034(5) -0.032(4)
C032 0.117(7) 0.138(7) 0.151(8) 0.012(6) 0.043(6) -0.061(6)
C033 0.074(5) 0.150(8) 0.205(11) 0.018(7) -0.006(6) -0.033(5)
C035 0.127(7) 0.087(5) 0.245(12) -0.004(6) -0.082(7) -0.039(5)
C036 0.226(12) 0.088(5) 0.171(9) -0.072(6) 0.072(9) 0.018(6)
C037 0.143(8) 0.070(5) 0.217(11) 0.009(6) 0.013(8) -0.036(5)
C038 0.127(8) 0.173(9) 0.181(10) -0.042(8) 0.073(7) -0.077(7)
C039 0.140(9) 0.171(9) 0.264(15) -0.015(9) 0.131(10) 0.035(7)
C03A 0.172(9) 0.081(5) 0.165(8) 0.011(5) 0.094(7) 0.059(5)
C03B 0.232(12) 0.058(4) 0.241(13) -0.004(6) 0.084(10) -0.013(6)
C03C 0.050(4) 0.108(6) 0.41(2) 0.001(9) -0.076(7) -0.007(4)
C03D 0.36(2) 0.114(8) 0.283(16) 0.016(9) 0.220(16) -0.050(10)
C03F 0.099(9) 0.060(6) 0.083(8) 0.011(6) -0.008(7) -0.030(6)
C03H 0.217(12) 0.103(6) 0.215(12) -0.031(7) 0.044(10) 0.069(7)
C03J 0.051(6) 0.065(7) 0.115(10) 0.016(7) 0.004(6) -0.018(5)
C03K 0.159(10) 0.110(8) 0.47(3) -0.155(12) 0.031(13) -0.021(7)
C03L 0.054(5) 0.174(10) 0.43(2) 0.047(12) -0.046(8) 0.007(5)
C03N 0.088(9) 0.060(6) 0.092(9) 0.006(6) -0.012(7) 0.004(6)
C03O 0.068(7) 0.087(8) 0.075(8) 0.031(6) 0.014(6) -0.004(6)
C03Q 0.246(15) 0.146(9) 0.34(2) 0.050(11) 0.185(15) 0.097(9)
C03R 0.42(2) 0.072(6) 0.38(2) 0.089(9) 0.23(2) 0.039(9)
C03S 0.058(6) 0.065(6) 0.083(7) 0.011(5) -0.010(5) -0.005(5)
C03U 0.079(8) 0.064(7) 0.122(12) 0.004(7) 0.009(8) -0.021(6)
C03V 0.080(8) 0.103(10) 0.073(8) 0.026(7) 0.002(7) -0.004(7)
C03W 0.289(16) 0.106(7) 0.231(14) 0.046(8) 0.085(12) 0.085(8)
C03X 0.354(16) 0.229(12) 0.251(13) -0.067(10) 0.164(13) 0.088(11)
C03Z 0.112(12) 0.066(8) 0.127(13) 0.021(8) -0.017(10) -0.022(7)

loop_
_atom_type_symbol
_atom_type_description
_atom_type_scat_dispersion_real
_atom_type_scat_dispersion_imag
_atom_type_scat_source
C C 0.0033 0.0016 'International Tables Vol C Tables 4.2.6.8 and 6.1.1.4'
H H 0.0000 0.0000 'International Tables Vol C Tables 4.2.6.8 and 6.1.1.4'
N N 0.0061 0.0033 'International Tables Vol C Tables 4.2.6.8 and 6.1.1.4'
O O 0.0106 0.0060 'International Tables Vol C Tables 4.2.6.8 and 6.1.1.4'
P P 0.1023 0.0942 'International Tables Vol C Tables 4.2.6.8 and 6.1.1.4'
Ti Ti 0.2776 0.4457 'International Tables Vol C Tables 4.2.6.8 and 6.1.1.4'
Co Co 0.3494 0.9721 'International Tables Vol C Tables 4.2.6.8 and 6.1.1.4'

loop_
_geom_angle_atom_site_label_1
_geom_angle_atom_site_label_2
_geom_angle_atom_site_label_3
_geom_angle
O014 Co01 O019 121.09(14)
O014 Co01 O013 110.74(13)
O019 Co01 O013 118.78(14)
O014 Co01 N01D 101.28(13)
O019 Co01 N01D 97.33(13)
O013 Co01 N01D 102.52(13)
O015 Ti02 O00J 97.23(13)
O015 Ti02 O00G 174.76(13)
O00J Ti02 O00G 87.45(11)
O015 Ti02 O00K 95.53(13)
O00J Ti02 O00K 90.22(12)
O00G Ti02 O00K 86.79(11)
O015 Ti02 O00H 98.07(13)
O00J Ti02 O00H 164.70(11)
O00G Ti02 O00H 77.27(10)
O00K Ti02 O00H 88.18(11)
O015 Ti02 O00O 100.23(13)
O00J Ti02 O00O 88.26(12)
O00G Ti02 O00O 77.47(11)
O00K Ti02 O00O 164.24(11)
O00H Ti02 O00O 89.16(12)
O017 Ti03 O00F 173.75(13)
O017 Ti03 O00Q 98.29(13)
O00F Ti03 O00Q 87.28(11)
O017 Ti03 O00R 95.06(14)
O00F Ti03 O00R 87.73(11)
O00Q Ti03 O00R 90.08(12)
O017 Ti03 O00I 97.44(13)
O00F Ti03 O00I 77.03(11)
O00Q Ti03 O00I 164.27(11)
O00R Ti03 O00I 88.04(11)
O017 Ti03 O00M 100.63(14)
O00F Ti03 O00M 76.61(11)
O00Q Ti03 O00M 88.09(12)
O00R Ti03 O00M 164.30(11)
O00I Ti03 O00M 89.50(11)
O018 Ti04 O00L 94.30(14)
O018 Ti04 O00W 96.94(14)
O00L Ti04 O00W 93.07(12)
O018 Ti04 O00G 175.11(13)
O00L Ti04 O00G 87.15(11)
O00W Ti04 O00G 87.63(11)
O018 Ti04 O00T 98.53(14)
O00L Ti04 O00T 88.20(12)
O00W Ti04 O00T 164.34(12)
O00G Ti04 O00T 76.84(11)
O018 Ti04 O00H 101.56(13)
O00L Ti04 O00H 163.99(12)
O00W Ti04 O00H 87.23(12)
O00G Ti04 O00H 76.86(10)
O00T Ti04 O00H 87.31(12)
O00X Ti05 O00U 91.98(14)
O00X Ti05 O00S 95.38(13)
O00U Ti05 O00S 95.68(13)
O00X Ti05 O011 172.59(13)
O00U Ti05 O011 88.82(13)
O00S Ti05 O011 91.88(12)
O00X Ti05 O012 90.18(13)
O00U Ti05 O012 172.41(13)
O00S Ti05 O012 91.36(11)
O011 Ti05 O012 88.11(12)
O00X Ti05 N01E 90.53(13)
O00U Ti05 N01E 89.85(14)
O00S Ti05 N01E 171.75(13)
O011 Ti05 N01E 82.10(13)
O012 Ti05 N01E 82.85(13)
O01B Ti06 O00P 96.08(14)
O01B Ti06 O016 95.65(14)
O00P Ti06 O016 93.01(12)
O01B Ti06 O00G 175.11(14)
O00P Ti06 O00G 88.05(11)
O016 Ti06 O00G 86.71(11)
O01B Ti06 O00O 98.33(14)
O00P Ti06 O00O 165.44(12)
O016 Ti06 O00O 87.62(12)
O00G Ti06 O00O 77.46(10)
O01B Ti06 O00T 101.03(14)
O00P Ti06 O00T 87.60(12)
O016 Ti06 O00T 163.15(12)
O00G Ti06 O00T 76.48(11)
O00O Ti06 O00T 87.64(12)
O01A Ti07 O00F 175.44(13)
O01A Ti07 O010 95.16(14)
O00F Ti07 O010 87.46(11)
O01A Ti07 O00N 96.38(14)
O00F Ti07 O00N 87.32(11)
O010 Ti07 O00N 90.34(13)
O01A Ti07 O00Y 99.16(13)
O00F Ti07 O00Y 77.16(11)
O010 Ti07 O00Y 88.12(13)
O00N Ti07 O00Y 164.46(11)
O01A Ti07 O00I 100.57(13)
O00F Ti07 O00I 76.80(11)
O010 Ti07 O00I 164.26(11)
O00N Ti07 O00I 88.53(12)
O00Y Ti07 O00I 88.79(12)
O01C Ti08 O00Z 97.05(14)
O01C Ti08 O00F 173.76(13)
O00Z Ti08 O00F 87.91(11)
O01C Ti08 O00V 96.78(13)
O00Z Ti08 O00V 90.82(13)
O00F Ti08 O00V 86.90(11)
O01C Ti08 O00M 98.44(14)
O00Z Ti08 O00M 164.51(12)
O00F Ti08 O00M 76.62(11)
O00V Ti08 O00M 87.67(12)
O01C Ti08 O00Y 100.21(13)
O00Z Ti08 O00Y 88.41(12)
O00F Ti08 O00Y 76.06(11)
O00V Ti08 O00Y 162.95(12)
O00M Ti08 O00Y 88.54(11)
O00S P09 O00N 112.80(17)
O00S P09 O00R 113.13(16)
O00N P09 O00R 110.70(16)
O00S P09 C01H 106.38(18)
O00N P09 C01H 106.12(19)
O00R P09 C01H 107.20(19)
O012 P0A O00Q 112.98(16)
O012 P0A O00V 112.56(17)
O00Q P0A O00V 110.87(16)
O012 P0A C01M 108.03(18)
O00Q P0A C01M 104.6(2)
O00V P0A C01M 107.26(19)
O014 P0B O00K 111.80(18)
O014 P0B O00W 112.51(17)
O00K P0B O00W 110.88(16)
O014 P0B C01I 107.4(2)
O00K P0B C01I 106.6(2)
O00W P0B C01I 107.3(2)
O013 P0C O016 113.14(17)
O013 P0C O00J 110.95(17)
O016 P0C O00J 111.01(16)
O013 P0C C01J 107.82(19)
O016 P0C C01J 107.5(2)
O00J P0C C01J 106.06(19)
O011 P0D O00Z 112.27(18)
O011 P0D O010 112.12(17)
O00Z P0D O010 110.72(17)
O011 P0D C1 108.3(2)
O00Z P0D C1 105.7(2)
O010 P0D C1 107.4(2)
O019 P00E O00P 112.77(18)
O019 P00E O00L 112.19(18)
O00P P00E O00L 111.51(17)
O019 P00E C01G 109.08(19)
O00P P00E C01G 105.27(19)
O00L P00E C01G 105.49(19)
Ti07 O00F Ti03 104.84(12)
Ti07 O00F Ti08 105.27(12)
Ti03 O00F Ti08 105.38(12)
Ti02 O00G Ti06 103.43(11)
Ti02 O00G Ti04 103.76(11)
Ti06 O00G Ti04 104.29(11)
C01K O00H Ti02 125.9(3)
C01K O00H Ti04 131.9(3)
Ti02 O00H Ti04 100.96(11)
C01N O00I Ti03 125.9(3)
C01N O00I Ti07 132.5(3)
Ti03 O00I Ti07 99.93(11)
P0C O00J Ti02 126.35(16)
P0B O00K Ti02 126.81(16)
P00E O00L Ti04 128.21(17)
C01Q O00M Ti08 125.7(3)
C01Q O00M Ti03 132.4(3)
Ti08 O00M Ti03 100.11(11)
P09 O00N Ti07 125.70(16)
C01L O00O Ti06 125.0(3)
C01L O00O Ti02 132.6(3)
Ti06 O00O Ti02 100.49(11)
P00E O00P Ti06 127.58(17)
P0A O00Q Ti03 125.31(16)
P09 O00R Ti03 124.76(16)
P09 O00S Ti05 159.09(19)
C021 O00T Ti04 127.4(3)
C021 O00T Ti06 130.7(3)
Ti04 O00T Ti06 100.95(12)
C01W O00U Ti05 136.8(3)
P0A O00V Ti08 125.16(16)
P0B O00W Ti04 127.51(17)
C030 O00X Ti05 141.0(5)
C01S O00Y Ti07 125.8(3)
C01S O00Y Ti08 132.5(3)
Ti07 O00Y Ti08 99.96(11)
P0D O00Z Ti08 124.56(17)
P0D O010 Ti07 124.87(17)
P0D O011 Ti05 163.13(19)
P0A O012 Ti05 159.40(17)
P0C O013 Co01 131.80(18)
P0B O014 Co01 130.00(18)
C02U O015 Ti02 174.6(4)
P0C O016 Ti06 127.23(17)
C03A O017 Ti03 159.8(5)
C036 O018 Ti04 161.7(6)
P00E O019 Co01 125.56(18)
C025 O01A Ti07 159.0(4)
C02Z O01B Ti06 166.3(5)
C03C O01C Ti08 162.5(7)
C024 N01D C01Y 103.1(4)
C024 N01D Co01 128.6(4)
C01Y N01D Co01 128.3(3)
C01O N01E C02C 102.4(4)
C01O N01E Ti05 127.9(4)
C02C N01E Ti05 129.6(3)
C01O N01F C02A 105.6(5)
C01T C01G C01X 118.2(5)
C01T C01G P00E 121.9(4)
C01X C01G P00E 119.9(4)
C01Z C01H C02B 119.0(5)
C01Z C01H P09 120.6(4)
C02B C01H P09 120.2(4)
C03J C01I C03F 89.6(8)
C03J C01I C03O 52.7(8)
C03F C01I C03O 119.7(8)
C03J C01I C03S 120.6(7)
C03F C01I C03S 56.0(7)
C03O C01I C03S 100.7(7)
C03J C01I P0B 122.9(6)
C03F C01I P0B 121.2(6)
C03O C01I P0B 118.9(6)
C03S C01I P0B 116.4(5)
C026 C01J C029 118.6(5)
C026 C01J P0C 120.8(4)
C029 C01J P0C 120.5(4)
O00H C01K C01V 110.0(4)
O00H C01K C02H 110.1(4)
C01V C01K C02H 112.5(5)
O00H C01K H01A 108.0
C01V C01K H01A 108.0
C02H C01K H01A 108.0
O00O C01L C02J 111.3(4)
O00O C01L C027 109.8(4)
C02J C01L C027 113.3(5)
O00O C01L H01B 107.4
C02J C01L H01B 107.4
C027 C01L H01B 107.4
C02T C01M C031 117.5(6)
C02T C01M P0A 121.3(4)
C031 C01M P0A 121.2(5)
O00I C01N C02D 110.5(4)
O00I C01N C023 111.2(4)
C02D C01N C023 113.5(5)
O00I C01N H01C 107.1
C02D C01N H01C 107.1
C023 C01N H01C 107.1
N01E C01O N01F 114.6(5)
N01E C01O H01D 122.7
N01F C01O H01D 122.7
C020 N01P C024 105.9(5)
O00M C01Q C028 110.3(4)
O00M C01Q C02L 110.3(4)
C028 C01Q C02L 115.3(5)
O00M C01Q H01E 106.9
C028 C01Q H01E 106.9
C02L C01Q H01E 106.9
O00Y C01S C02G 112.3(4)
O00Y C01S C02E 110.3(4)
C02G C01S C02E 112.7(5)
O00Y C01S H01F 107.1
C02G C01S H01F 107.1
C02E C01S H01F 107.1
C01G C01T C02F 120.4(6)
C01G C01T H01G 119.8
C02F C01T H01G 119.8
C022 C01U C02F 120.0(6)
C022 C01U H01H 120.0
C02F C01U H01H 120.0
C01K C01V H01I 109.5
C01K C01V H01J 109.5
H01I C01V H01J 109.5
C01K C01V H01K 109.5
H01I C01V H01K 109.5
H01J C01V H01K 109.5
O00U C01W C02N 110.7(5)
O00U C01W C02Q 107.5(5)
C02N C01W C02Q 113.5(6)
O00U C01W H01L 108.3
C02N C01W H01L 108.3
C02Q C01W H01L 108.3
C022 C01X C01G 119.2(6)
C020 C01Y N01D 109.6(5)
C020 C01Y H01O 125.2
N01D C01Y H01O 125.2
C01H C01Z C02M 119.2(6)
C01H C01Z H01P 120.4
C02M C01Z H01P 120.4
N01P C020 C01Y 107.3(5)
N01P C020 H02A 126.4
C01Y C020 H02A 126.4
O00T C021 C02P 110.7(5)
O00T C021 C02X 111.7(4)
C02P C021 C02X 112.7(5)
O00T C021 H02B 107.1
C02P C021 H02B 107.1
C02X C021 H02B 107.1
C01U C022 C01X 121.9(6)
C01U C022 H02C 119.0
C01X C022 H02C 119.0
C01N C023 H02D 109.5
C01N C023 H02E 109.5
H02D C023 H02E 109.5
C01N C023 H02F 109.5
H02D C023 H02F 109.5
H02E C023 H02F 109.5
N01D C024 N01P 114.1(5)
N01D C024 H02G 122.9
N01P C024 H02G 122.9
O01A C025 C035 109.6(5)
O01A C025 C02Y 110.7(5)
C035 C025 C02Y 114.0(7)
O01A C025 H02H 107.4
C035 C025 H02H 107.4
C02Y C025 H02H 107.4
C01J C026 C02O 120.7(6)
C01J C026 H02I 119.6
C02O C026 H02I 119.7
C01L C027 H02J 109.5
C01L C027 H02K 109.5
H02J C027 H02K 109.5
C01L C027 H02L 109.5
H02J C027 H02L 109.5
H02K C027 H02L 109.5
C01Q C028 H02M 109.5
C01Q C028 H02N 109.5
H02M C028 H02N 109.5
C01Q C028 H02O 109.5
H02M C028 H02O 109.5
H02N C028 H02O 109.5
C01J C029 C02K 119.2(6)
C01J C029 H02P 120.4
C02K C029 H02P 120.4
N01F C02A C02C 107.1(6)
N01F C02A H02Q 126.5
C02C C02A H02Q 126.5
C01H C02B C02V 120.8(7)
C01H C02B H02R 119.6
C02V C02B H02R 119.6
C02A C02C N01E 110.1(6)
C02A C02C H02S 125.0
N01E C02C H02S 125.0
C01N C02D H02T 109.5
C01N C02D H02U 109.5
H02T C02D H02U 109.5
C01N C02D H02V 109.5
H02T C02D H02V 109.5
H02U C02D H02V 109.5
C01S C02E H02W 109.5
C01S C02E H02X 109.5
H02W C02E H02X 109.5
C01S C02E H02Y 109.5
H02W C02E H02Y 109.5
H02X C02E H02Y 109.5
C01U C02F C01T 120.3(6)
C01U C02F H02Z 119.9
C01T C02F H02Z 119.9
C01S C02G H03A 109.5
C01S C02G H03B 109.5
H03A C02G H03B 109.5
C01S C02G H03C 109.5
H03A C02G H03C 109.5
H03B C02G H03C 109.5
C01K C02H H03D 109.5
C01K C02H H03E 109.5
H03D C02H H03E 109.5
C01K C02H H03F 109.5
H03D C02H H03F 109.5
H03E C02H H03F 109.5
C02V C02I C02M 119.2(7)
C02V C02I H03G 120.4
C02M C02I H03G 120.4
C01L C02J H03H 109.5
C01L C02J H03I 109.5
H03H C02J H03I 109.5
C01L C02J H03J 109.5
H03H C02J H03J 109.5
H03I C02J H03J 109.5
C02S C02K C029 121.2(6)
C02S C02K H03K 119.4
C029 C02K H03K 119.4
C01Q C02L H03L 109.5
C01Q C02L H03M 109.5
H03L C02L H03M 109.5
C01Q C02L H03N 109.5
H03L C02L H03N 109.5
H03M C02L H03N 109.5
C02I C02M C01Z 120.5(7)
C02I C02M H03O 119.7
C01Z C02M H03O 119.7
C01W C02N H03P 109.5
C01W C02N H03Q 109.5
H03P C02N H03Q 109.5
C01W C02N H03R 109.5
H03P C02N H03R 109.5
H03Q C02N H03R 109.5
C02S C02O C026 120.4(7)
C02S C02O H03S 119.8
C026 C02O H03S 119.8
C021 C02P H03T 109.5
C021 C02P H03U 109.5
H03T C02P H03U 109.5
C021 C02P H03V 109.5
H03T C02P H03V 109.5
H03U C02P H03V 109.5
C01W C02Q H03W 109.5
C01W C02Q H03X 109.5
H03W C02Q H03X 109.5
C01W C02Q H03Y 109.5
H03W C02Q H03Y 109.5
H03X C02Q H03Y 109.5
C037 C02R C032 118.9(8)
C037 C02R H03Z 120.6
C032 C02R H03Z 120.6
C02O C02S C02K 119.8(6)
C02O C02S H04A 120.1
C02K C02S H04A 120.1
C01M C02T C037 122.1(8)
C01M C02T H04B 118.9
C037 C02T H04B 118.9
O015 C02U C038 113.3(7)
O015 C02U C039 107.6(7)
C038 C02U C039 116.2(7)
O015 C02U H04C 106.4
C038 C02U H04C 106.4
C039 C02U H04C 106.4
C02I C02V C02B 121.3(8)
C02I C02V H04D 119.4
C02B C02V H04D 119.4
C03Z C02W C03U 90.7(12)
C03Z C02W C03N 56.2(10)
C03U C02W C03N 118.0(8)
C03Z C02W C03V 120.6(10)
C03U C02W C03V 50.3(9)
C03N C02W C03V 100.1(8)
C021 C02X H04E 109.5
C021 C02X H04F 109.5
H04E C02X H04F 109.5
C021 C02X H04G 109.5
H04E C02X H04G 109.5
H04F C02X H04G 109.5
C025 C02Y H04H 109.5
C025 C02Y H04I 109.5
H04H C02Y H04I 109.5
C025 C02Y H04J 109.5
H04H C02Y H04J 109.5
H04I C02Y H04J 109.5
C03D C02Z O01B 114.7(8)
C03D C02Z C03B 122.7(9)
O01B C02Z C03B 110.5(6)
C03D C02Z H04K 101.7
O01B C02Z H04K 101.7
C03B C02Z H04K 101.7
C03R C030 C03H 127.9(8)
C03R C030 O00X 118.5(8)
C03H C030 O00X 113.2(7)
C01M C031 C032 119.8(8)
C01M C031 H04L 120.1
C032 C031 H04L 120.1
C02R C032 C031 120.0(8)
C02R C032 H04M 120.0
C031 C032 H04M 120.0
C03C C033 H04N 109.5
C03C C033 H04O 109.5
H04N C033 H04O 109.5
C03C C033 H04P 109.5
H04N C033 H04P 109.5
H04O C033 H04P 109.5
C025 C035 H04Q 109.5
C025 C035 H04R 109.5
H04Q C035 H04R 109.5
C025 C035 H04S 109.5
H04Q C035 H04S 109.5
H04R C035 H04S 109.5
C03X C036 O018 115.2(10)
C03X C036 C03K 128.1(9)
O018 C036 C03K 113.9(9)
C02R C037 C02T 121.6(9)
C02R C037 H04T 119.2
C02T C037 H04T 119.2
C02U C038 H04U 109.5
C02U C038 H04V 109.5
H04U C038 H04V 109.5
C02U C038 H04W 109.5
H04U C038 H04W 109.5
H04V C038 H04W 109.5
C02U C039 H04X 109.5
C02U C039 H04Y 109.5
H04X C039 H04Y 109.5
C02U C039 H04Z 109.5
H04X C039 H04Z 109.5
H04Y C039 H04Z 109.5
C03Q C03A C03W 125.8(8)
C03Q C03A O017 120.7(7)
C03W C03A O017 113.3(7)
C02Z C03B H05A 109.5
C02Z C03B H05B 109.5
H05A C03B H05B 109.5
C02Z C03B H05C 109.5
H05A C03B H05C 109.5
H05B C03B H05C 109.5
C03L C03C O01C 120.1(8)
C03L C03C C033 123.9(8)
O01C C03C C033 115.9(7)
C02Z C03D H05D 109.5
C02Z C03D H05E 109.5
H05D C03D H05E 109.5
C02Z C03D H05F 109.5
H05D C03D H05F 109.5
H05E C03D H05F 109.5
C03S C03F C01I 64.9(8)
C03S C03F C03Z 90.2(11)
C01I C03F C03Z 118.1(12)
C03S C03F C03J 93.9(10)
C01I C03F C03J 42.8(5)
C03Z C03F C03J 88.9(10)
C030 C03H H05G 109.5
C030 C03H H05H 109.5
H05G C03H H05H 109.5
C030 C03H H05I 109.5
H05G C03H H05I 109.5
H05H C03H H05I 109.5
C03O C03J C01I 70.8(8)
C03O C03J C03U 89.6(12)
C01I C03J C03U 119.8(11)
C03O C03J C03F 102.5(10)
C01I C03J C03F 47.6(6)
C03U C03J C03F 86.1(9)
C036 C03K H05J 109.5
C036 C03K H05K 109.5
H05J C03K H05K 109.5
C036 C03K H05L 109.5
H05J C03K H05L 109.5
H05K C03K H05L 109.5
C03C C03L H05M 109.5
C03C C03L H05N 109.5
H05M C03L H05N 109.5
C03C C03L H05O 109.5
H05M C03L H05O 109.5
H05N C03L H05O 109.5
C03Z C03N C03S 93.7(11)
C03Z C03N C02W 50.9(9)
C03S C03N C02W 117.9(10)
C03J C03O C03V 89.0(12)
C03J C03O C01I 56.5(8)
C03V C03O C01I 117.9(12)
C03A C03Q H05P 109.5
C03A C03Q H05Q 109.5
H05P C03Q H05Q 109.5
C03A C03Q H05R 109.5
H05P C03Q H05R 109.5
H05Q C03Q H05R 109.5
C030 C03R H05S 109.5
C030 C03R H05T 109.5
H05S C03R H05T 109.5
C030 C03R H05U 109.5
H05S C03R H05U 109.5
H05T C03R H05U 109.5
C03F C03S C03N 87.8(10)
C03F C03S C01I 59.1(7)
C03N C03S C01I 118.6(9)
C03V C03U C02W 75.1(13)
C03V C03U C03J 89.8(12)
C02W C03U C03J 125.0(11)
C03V C03U C03Z 104.4(14)
C02W C03U C03Z 43.6(7)
C03J C03U C03Z 93.7(10)
C03U C03V C03O 91.4(12)
C03U C03V C02W 54.6(10)
C03O C03V C02W 117.5(11)
C03A C03W H05V 109.5
C03A C03W H05W 109.5
H05V C03W H05W 109.5
C03A C03W H05X 109.5
H05V C03W H05X 109.5
H05W C03W H05X 109.5
C036 C03X H05Y 109.5
C036 C03X H05Z 109.5
H05Y C03X H05Z 109.5
C036 C03X H06A 109.5
H05Y C03X H06A 109.5
H05Z C03X H06A 109.5
C02W C03Z C03N 72.9(13)
C02W C03Z C03F 125.3(14)
C03N C03Z C03F 88.0(11)
C02W C03Z C03U 45.7(9)
C03N C03Z C03U 100.2(14)
C03F C03Z C03U 91.2(11)
C4 C1 C6 120.3(9)
C4 C1 P0D 124.8(8)
C6 C1 P0D 112.8(6)
C1 C4 C8 124.4(11)
C1 C4 H4A 117.8
C8 C4 H4A 117.8
C1 C6 C3 118.7(10)
C1 C6 H6A 107.6
C3 C6 H6A 107.6
C1 C6 H6B 107.6
C3 C6 H6B 107.6
H6A C6 H6B 107.1
C0AA C8 C4 103.6(13)
C0AA C8 H8A 128.2
C4 C8 H8A 128.2
C8 C0AA C3 119.7(15)
C8 C0AA H0AA 120.1
C3 C0AA H0AA 120.1
C6 C3 C0AA 102.1(11)
C6 C3 H3A 111.4
C0AA C3 H3A 111.4
C6 C3 H3B 111.4
C0AA C3 H3B 111.4
H3A C3 H3B 109.2

loop_
_geom_bond_atom_site_label_1
_geom_bond_atom_site_label_2
_geom_bond_distance
Co01 O014 1.958(3)
Co01 O019 1.957(3)
Co01 O013 1.958(3)
Co01 N01D 2.032(3)
Ti02 O015 1.770(3)
Ti02 O00J 1.962(3)
Ti02 O00G 1.977(2)
Ti02 O00K 1.993(3)
Ti02 O00H 2.014(3)
Ti02 O00O 2.022(3)
Ti03 O017 1.782(3)
Ti03 O00F 1.955(3)
Ti03 O00Q 1.960(3)
Ti03 O00R 1.981(3)
Ti03 O00I 2.017(3)
Ti03 O00M 2.038(3)
Ti04 O018 1.764(3)
Ti04 O00L 1.960(3)
Ti04 O00W 1.960(3)
Ti04 O00G 1.983(2)
Ti04 O00T 2.019(3)
Ti04 O00H 2.025(3)
Ti05 O00X 1.807(3)
Ti05 O00U 1.823(3)
Ti05 O00S 1.971(3)
Ti05 O011 2.008(3)
Ti05 O012 2.023(3)
Ti05 N01E 2.196(3)
Ti06 O01B 1.769(3)
Ti06 O00P 1.957(3)
Ti06 O016 1.974(3)
Ti06 O00G 1.980(3)
Ti06 O00O 2.019(3)
Ti06 O00T 2.038(3)
Ti07 O01A 1.768(3)
Ti07 O00F 1.953(2)
Ti07 O010 1.964(3)
Ti07 O00N 1.967(3)
Ti07 O00Y 2.015(3)
Ti07 O00I 2.029(3)
Ti08 O01C 1.775(3)
Ti08 O00Z 1.957(3)
Ti08 O00F 1.965(3)
Ti08 O00V 1.974(3)
Ti08 O00M 2.029(3)
Ti08 O00Y 2.051(3)
P09 O00S 1.506(3)
P09 O00N 1.534(3)
P09 O00R 1.536(3)
P09 C01H 1.801(4)
P0A O012 1.512(3)
P0A O00Q 1.532(3)
P0A O00V 1.538(3)
P0A C01M 1.810(4)
P0B O014 1.510(3)
P0B O00K 1.541(3)
P0B O00W 1.543(3)
P0B C01I 1.801(4)
P0C O013 1.502(3)
P0C O016 1.529(3)
P0C O00J 1.546(3)
P0C C01J 1.792(4)
P0D O011 1.505(3)
P0D O00Z 1.537(3)
P0D O010 1.543(3)
P0D C1 1.794(6)
P00E O019 1.520(3)
P00E O00P 1.537(3)
P00E O00L 1.539(3)
P00E C01G 1.801(4)
O00H C01K 1.433(5)
O00I C01N 1.443(5)
O00M C01Q 1.435(5)
O00O C01L 1.447(5)
O00T C021 1.447(5)
O00U C01W 1.422(6)
O00X C030 1.403(7)
O00Y C01S 1.437(5)
O015 C02U 1.410(7)
O017 C03A 1.401(7)
O018 C036 1.401(7)
O01A C025 1.411(6)
O01B C02Z 1.393(7)
O01C C03C 1.366(7)
N01D C024 1.273(6)
N01D C01Y 1.348(6)
N01E C01O 1.278(6)
N01E C02C 1.371(7)
N01F C01O 1.319(7)
N01F C02A 1.319(8)
C01G C01T 1.359(7)
C01G C01X 1.392(7)
C01H C01Z 1.370(7)
C01H C02B 1.375(7)
C01I C03J 1.280(11)
C01I C03F 1.392(13)
C01I C03O 1.450(12)
C01I C03S 1.468(11)
C01J C026 1.353(7)
C01J C029 1.382(7)
C01K C01V 1.509(7)
C01K C02H 1.531(8)
C01K H01A 0.9800
C01L C02J 1.474(8)
C01L C027 1.503(7)
C01L H01B 0.9800
C01M C02T 1.338(8)
C01M C031 1.344(8)
C01N C02D 1.495(8)
C01N C023 1.504(7)
C01N H01C 0.9800
C01O H01D 0.9300
N01P C020 1.293(7)
N01P C024 1.321(7)
C01Q C028 1.479(7)
C01Q C02L 1.517(8)
C01Q H01E 0.9800
C01S C02G 1.474(8)
C01S C02E 1.508(8)
C01S H01F 0.9800
C01T C02F 1.393(7)
C01T H01G 0.9300
C01U C022 1.321(9)
C01U C02F 1.344(9)
C01U H01H 0.9300
C01V H01I 0.9600
C01V H01J 0.9600
C01V H01K 0.9600
C01W C02N 1.502(8)
C01W C02Q 1.501(9)
C01W H01L 0.9800
C01X C022 1.378(8)
C01Y C020 1.339(8)
C01Y H01O 0.9300
C01Z C02M 1.417(8)
C01Z H01P 0.9300
C020 H02A 0.9300
C021 C02P 1.483(8)
C021 C02X 1.484(8)
C021 H02B 0.9800
C022 H02C 0.9300
C023 H02D 0.9600
C023 H02E 0.9600
C023 H02F 0.9600
C024 H02G 0.9300
C025 C035 1.457(9)
C025 C02Y 1.468(9)
C025 H02H 0.9800
C026 C02O 1.406(8)
C026 H02I 0.9300
C027 H02J 0.9600
C027 H02K 0.9600
C027 H02L 0.9600
C028 H02M 0.9600
C028 H02N 0.9600
C028 H02O 0.9600
C029 C02K 1.399(8)
C029 H02P 0.9300
C02A C02C 1.328(8)
C02A H02Q 0.9300
C02B C02V 1.385(8)
C02B H02R 0.9300
C02C H02S 0.9300
C02D H02T 0.9600
C02D H02U 0.9600
C02D H02V 0.9600
C02E H02W 0.9600
C02E H02X 0.9600
C02E H02Y 0.9600
C02F H02Z 0.9300
C02G H03A 0.9600
C02G H03B 0.9600
C02G H03C 0.9600
C02H H03D 0.9600
C02H H03E 0.9600
C02H H03F 0.9600
C02I C02V 1.340(12)
C02I C02M 1.374(11)
C02I H03G 0.9300
C02J H03H 0.9600
C02J H03I 0.9600
C02J H03J 0.9600
C02K C02S 1.344(10)
C02K H03K 0.9300
C02L H03L 0.9600
C02L H03M 0.9600
C02L H03N 0.9600
C02M H03O 0.9300
C02N H03P 0.9600
C02N H03Q 0.9600
C02N H03R 0.9600
C02O C02S 1.330(10)
C02O H03S 0.9300
C02P H03T 0.9600
C02P H03U 0.9600
C02P H03V 0.9600
C02Q H03W 0.9600
C02Q H03X 0.9600
C02Q H03Y 0.9600
C02R C037 1.299(12)
C02R C032 1.350(12)
C02R H03Z 0.9300
C02S H04A 0.9300
C02T C037 1.379(9)
C02T H04B 0.9300
C02U C038 1.419(10)
C02U C039 1.511(12)
C02U H04C 0.9800
C02V H04D 0.9300
C02W C03Z 1.214(18)
C02W C03U 1.262(15)
C02W C03N 1.495(15)
C02W C03V 1.496(17)
C02X H04E 0.9600
C02X H04F 0.9600
C02X H04G 0.9600
C02Y H04H 0.9600
C02Y H04I 0.9600
C02Y H04J 0.9600
C02Z C03D 1.389(12)
C02Z C03B 1.495(11)
C02Z H04K 0.9800
C030 C03R 1.249(12)
C030 C03H 1.401(11)
C031 C032 1.430(10)
C031 H04L 0.9300
C032 H04M 0.9300
C033 C03C 1.380(10)
C033 H04N 0.9600
C033 H04O 0.9600
C033 H04P 0.9600
C035 H04Q 0.9600
C035 H04R 0.9600
C035 H04S 0.9600
C036 C03X 1.302(15)
C036 C03K 1.402(14)
C037 H04T 0.9300
C038 H04U 0.9600
C038 H04V 0.9600
C038 H04W 0.9600
C039 H04X 0.9600
C039 H04Y 0.9600
C039 H04Z 0.9600
C03A C03Q 1.289(11)
C03A C03W 1.379(11)
C03B H05A 0.9600
C03B H05B 0.9600
C03B H05C 0.9600
C03C C03L 1.330(11)
C03D H05D 0.9600
C03D H05E 0.9600
C03D H05F 0.9600
C03F C03S 1.344(16)
C03F C03Z 1.414(16)
C03F C03J 1.885(18)
C03H H05G 0.9600
C03H H05H 0.9600
C03H H05I 0.9600
C03J C03O 1.222(17)
C03J C03U 1.422(16)
C03K H05J 0.9600
C03K H05K 0.9600
C03K H05L 0.9600
C03L H05M 0.9600
C03L H05N 0.9600
C03L H05O 0.9600
C03N C03Z 1.30(2)
C03N C03S 1.378(15)
C03O C03V 1.411(16)
C03Q H05P 0.9600
C03Q H05Q 0.9600
C03Q H05R 0.9600
C03R H05S 0.9600
C03R H05T 0.9600
C03R H05U 0.9600
C03U C03V 1.191(19)
C03U C03Z 1.76(2)
C03W H05V 0.9600
C03W H05W 0.9600
C03W H05X 0.9600
C03X H05Y 0.9600
C03X H05Z 0.9600
C03X H06A 0.9600
C1 C4 1.204(12)
C1 C6 1.405(12)
C4 C8 1.631(12)
C4 H4A 0.9300
C6 C3 1.510(15)
C6 H6A 0.9700
C6 H6B 0.9700
C8 C0AA 1.110(14)
C8 H8A 0.9300
C0AA C3 1.643(16)
C0AA H0AA 0.9300
C3 H3A 0.9700
C3 H3B 0.9700
